data_7035163
loop_
_publ_author_name
'Matson, Ellen M.'
'Park, Yun Ji'
'Bertke, Jeffery A.'
'Fout, Alison R.'

_publ_section_title
;
 Synthesis and characterization of M(ii) (M = Mn, Fe and Co) azafulvene
 complexes and their X3(-) derivatives.
;
_journal_issue 22
_journal_name_full 'Dalton transactions (Cambridge, England : 2003)'
_journal_page_first 10377
_journal_page_last 10384
_journal_paper_doi 10.1039/c5dt00985e
_journal_volume 44
_journal_year 2015
_chemical_formula_moiety '2(C36 H51 Co N10), 2(C F3 O3 S), 1.5(C6 H6)'
_chemical_formula_sum 'C83 H111 Co2 F6 N20 O6 S2'
_chemical_formula_weight 1780.89
_chemical_name_systematic
; 
? 
;
_space_group_crystal_system monoclinic
_space_group_IT_number 14
_space_group_name_Hall '-P 2ybc'
_space_group_name_H-M_alt 'P 1 21/c 1'
_symmetry_cell_setting monoclinic
_symmetry_space_group_name_Hall '-P 2ybc'
_symmetry_space_group_name_H-M 'P 1 21/c 1'
_atom_sites_solution_hydrogens mixed
_audit_creation_method SHELXL-2014
_audit_update_record
;
2015-02-16 deposited with the CCDC.
2015-05-05 downloaded from the CCDC.
;
_cell_angle_alpha 90
_cell_angle_beta 101.761(3)
_cell_angle_gamma 90
_cell_formula_units_Z 4
_cell_length_a 15.471(4)
_cell_length_b 23.427(6)
_cell_length_c 24.935(7)
_cell_measurement_reflns_used 9901
_cell_measurement_temperature 166(2)
_cell_measurement_theta_max 25.42
_cell_measurement_theta_min 2.25
_cell_volume 8848(4)
_computing_cell_refinement 'SAINT V8.34A (Bruker, 2005)'
_computing_data_collection 'APEX2 V2013.10-0 (Bruker, 2013)'
_computing_data_reduction
; 
SAINT V8.34A, XPREP v2013/3, SADABS V2012/1, TWINABS V2012/1 
(Bruker, 2012 & 2013) 
;
_computing_molecular_graphics
; 
SHELXTL v2013-4 (Bruker, 2013), CrystalMaker v2.7.3 (CrystalMaker, 1994) 
;
_computing_publication_material 'XCIF V2013-1 (Bruker, 2013)'
_computing_structure_refinement 'SHELX-2013-4 (Sheldrick, 2013)'
_computing_structure_solution 'SHELX-2013-4 (Sheldrick, 2013)'
_diffrn_ambient_temperature 166(2)
_diffrn_measured_fraction_theta_full 1.000
_diffrn_measured_fraction_theta_max 0.997
_diffrn_measurement_device 'Bruker Kappa/ApexII CCD'
_diffrn_measurement_method 'profile data from \f and \w scans'
_diffrn_radiation_monochromator graphite
_diffrn_radiation_source 'fine-focus sealed tube'
_diffrn_radiation_type MoK\a
_diffrn_radiation_wavelength 0.71073
_diffrn_radiation_wavelength_id cm50c
_diffrn_reflns_av_R_equivalents 0.0479
_diffrn_reflns_av_unetI/netI 0.0318
_diffrn_reflns_Laue_measured_fraction_full 1.000
_diffrn_reflns_Laue_measured_fraction_max 0.997
_diffrn_reflns_limit_h_max 18
_diffrn_reflns_limit_h_min -18
_diffrn_reflns_limit_k_max 28
_diffrn_reflns_limit_k_min -28
_diffrn_reflns_limit_l_max 30
_diffrn_reflns_limit_l_min -30
_diffrn_reflns_number 16701
_diffrn_reflns_point_group_measured_fraction_full 1.000
_diffrn_reflns_point_group_measured_fraction_max 0.997
_diffrn_reflns_theta_full 25.242
_diffrn_reflns_theta_max 25.656
_diffrn_reflns_theta_min 1.205
_exptl_absorpt_coefficient_mu 0.497
_exptl_absorpt_correction_T_max 0.9133
_exptl_absorpt_correction_T_min 0.8584
_exptl_absorpt_correction_type integration
_exptl_absorpt_process_details 'SHELXTL/XPREP V2013/3 (Bruker, 2013)'
_exptl_crystal_colour pink
_exptl_crystal_density_diffrn 1.337
_exptl_crystal_density_meas ?
_exptl_crystal_density_method 'not measured'
_exptl_crystal_description block
_exptl_crystal_F_000 3748
_exptl_crystal_id cm50c
_exptl_crystal_preparation
; 
The data crystal was mounted using ??oil (Parantone-N, Exxon) to a 
0.3 mm cryo-loop (Hampton Research) with the (0, 1, -1) scattering 
planes roughly normal to the spindle axis. 
;
_exptl_crystal_size_max 0.401
_exptl_crystal_size_mid 0.342
_exptl_crystal_size_min 0.255
_refine_diff_density_max 0.429
_refine_diff_density_min -0.361
_refine_diff_density_rms 0.046
_refine_ls_extinction_method none
_refine_ls_goodness_of_fit_ref 1.017
_refine_ls_hydrogen_treatment mixed
_refine_ls_matrix_type full
_refine_ls_number_parameters 1448
_refine_ls_number_reflns 16701
_refine_ls_number_restraints 1689
_refine_ls_restrained_S_all 1.092
_refine_ls_R_factor_all 0.0524
_refine_ls_R_factor_gt 0.0366
_refine_ls_shift/su_max 0.001
_refine_ls_shift/su_mean 0.000
_refine_ls_structure_factor_coef Fsqd
_refine_ls_weighting_details 'w=1/[\s^2^(Fo^2^)+(0.0452P)^2^+4.8905P] where P=(Fo^2^+2Fc^2^)/3'
_refine_ls_weighting_scheme calc
_refine_ls_wR_factor_gt 0.0901
_refine_ls_wR_factor_ref 0.0995
_reflns_Friedel_coverage 0.000
_reflns_number_gt 13176
_reflns_number_total 16701
_reflns_threshold_expression 'I > 2\s(I)'
_cod_data_source_file c5dt00985e2.cif
_cod_data_source_block cm50cas
_cod_depositor_comments
;
The following automatic conversions were performed:

'_symmetry_cell_setting' value 'Monoclinic' changed to 'monoclinic'
according to
/usr/data/users/saulius/crontab/automatic-downloads/rss-feeds/RSC/lib/dictionaries/cif_core.dic
dictionary named 'cif_core.dic' version 2.4.2 from 2011-04-26.

'_exptl_crystal_density_meas' value 'not measured' was changed to '?'
- the value is perceived as not measured.

Automatic conversion script
Id: cif_fix_values 3271 2015-04-21 07:52:19Z andrius 

 Adding full bibliography for 7035158--7035164.cif.
;
_cod_original_sg_symbol_H-M 'P2(1)/c  '
_cod_database_code 7035163
_shelx_space_group_comment
; 
The symmetry employed for this shelxl refinement is uniquely defined 
by the following loop, which should always be used as a source of 
symmetry information in preference to the above space-group names. 
They are only intended as comments. 
;
_shelx_estimated_absorpt_t_min 0.825
_shelx_estimated_absorpt_t_max 0.884
_shelxl_version_number 2014-3

loop_
_space_group_symop_operation_xyz
'x, y, z'
'-x, y+1/2, -z+1/2'
'-x, -y, -z'
'x, -y-1/2, z-1/2'

loop_
_atom_site_label
_atom_site_type_symbol
_atom_site_fract_x
_atom_site_fract_y
_atom_site_fract_z
_atom_site_U_iso_or_equiv
_atom_site_adp_type
_atom_site_occupancy
_atom_site_site_symmetry_order
_atom_site_calc_flag
_atom_site_refinement_flags_posn
_atom_site_refinement_flags_adp
_atom_site_refinement_flags_occupancy
_atom_site_disorder_assembly
_atom_site_disorder_group
Co1 Co 0.31666(2) 0.16984(2) 0.29203(2) 0.02500(7) Uani 1 1 d . . . . .
N20 N 0.26846(12) 0.12789(7) 0.35302(7) 0.0312(4) Uani 1 1 d . . . . .
N21 N 0.20286(14) 0.11776(8) 0.36349(8) 0.0388(4) Uani 1 1 d . . . . .
N22 N 0.13498(16) 0.10630(11) 0.37621(11) 0.0691(7) Uani 1 1 d . . . . .
N1 N 0.36754(11) 0.22126(7) 0.22993(7) 0.0298(4) Uani 1 1 d . . . . .
N2 N 0.25699(11) 0.24796(7) 0.29656(6) 0.0264(4) Uani 1 1 d . . . . .
N3 N 0.28324(11) 0.12073(7) 0.22299(7) 0.0315(4) Uani 1 1 d . . . . .
N4 N 0.45175(11) 0.16328(7) 0.31848(6) 0.0270(4) Uani 1 1 d . . . . .
N5 N 0.15715(13) 0.27814(8) 0.41453(7) 0.0373(4) Uani 1 1 d . . . . .
H5 H 0.1276(18) 0.3086(12) 0.4055(11) 0.056 Uiso 1 1 d . U . . .
N6 N 0.12447(15) 0.00797(9) 0.23222(9) 0.0481(5) Uani 1 1 d . . . . .
H6 H 0.107(2) -0.0052(13) 0.1976(13) 0.072 Uiso 1 1 d . U . . .
N7 N 0.42202(13) 0.05978(8) 0.38338(8) 0.0348(4) Uani 1 1 d . . . . .
H7 H 0.3774(18) 0.0777(11) 0.3741(11) 0.052 Uiso 1 1 d . U . . .
C20 C 0.29879(14) 0.26324(9) 0.20848(8) 0.0328(5) Uani 1 1 d . . . . .
H20A H 0.2540 0.2458 0.1790 0.039 Uiso 1 1 calc R U . . .
H20B H 0.3252 0.2963 0.1930 0.039 Uiso 1 1 calc R U . . .
C21 C 0.25646(13) 0.28250(9) 0.25391(8) 0.0293(4) Uani 1 1 d . . . . .
C22 C 0.21081(15) 0.33336(9) 0.25859(9) 0.0382(5) Uani 1 1 d . . . . .
H22A H 0.2027 0.3644 0.2336 0.046 Uiso 1 1 calc R U . . .
C23 C 0.18026(16) 0.32952(9) 0.30625(9) 0.0395(5) Uani 1 1 d . . . . .
H23A H 0.1461 0.3572 0.3204 0.047 Uiso 1 1 calc R U . . .
C24 C 0.20922(13) 0.27660(9) 0.33025(8) 0.0298(4) Uani 1 1 d . . . . .
C25 C 0.20170(13) 0.25502(9) 0.38100(8) 0.0300(4) Uani 1 1 d . . . . .
H25A H 0.2317 0.2203 0.3923 0.036 Uiso 1 1 calc R U . . .
C30 C 0.38503(15) 0.18225(9) 0.18708(9) 0.0364(5) Uani 1 1 d . . . . .
H30A H 0.4458 0.1670 0.1974 0.044 Uiso 1 1 calc R U . . .
H30B H 0.3795 0.2031 0.1520 0.044 Uiso 1 1 calc R U . . .
C31 C 0.32013(15) 0.13448(9) 0.18070(8) 0.0342(5) Uani 1 1 d . . . . .
C32 C 0.29123(17) 0.09755(10) 0.13625(9) 0.0444(6) Uani 1 1 d . . . . .
H32A H 0.3080 0.0988 0.1017 0.053 Uiso 1 1 calc R U . . .
C33 C 0.23448(17) 0.05949(10) 0.15207(10) 0.0449(6) Uani 1 1 d . . . . .
H33A H 0.2043 0.0293 0.1306 0.054 Uiso 1 1 calc R U . . .
C34 C 0.22920(14) 0.07346(9) 0.20609(9) 0.0350(5) Uani 1 1 d . . . . .
C35 C 0.18229(15) 0.04908(9) 0.24212(9) 0.0382(5) Uani 1 1 d . . . . .
H35A H 0.1937 0.0641 0.2783 0.046 Uiso 1 1 calc R U . . .
C40 C 0.44921(14) 0.24781(9) 0.26095(9) 0.0330(5) Uani 1 1 d . . . . .
H40A H 0.4347 0.2800 0.2832 0.040 Uiso 1 1 calc R U . . .
H40B H 0.4855 0.2625 0.2355 0.040 Uiso 1 1 calc R U . . .
C41 C 0.49812(14) 0.20278(9) 0.29698(8) 0.0306(4) Uani 1 1 d . . . . .
C42 C 0.58907(14) 0.19265(10) 0.31082(9) 0.0381(5) Uani 1 1 d . . . . .
H42A H 0.6344 0.2150 0.3007 0.046 Uiso 1 1 calc R U . . .
C43 C 0.59951(15) 0.14380(10) 0.34208(9) 0.0384(5) Uani 1 1 d . . . . .
H43A H 0.6538 0.1257 0.3576 0.046 Uiso 1 1 calc R U . . .
C44 C 0.51472(14) 0.12569(9) 0.34671(8) 0.0306(5) Uani 1 1 d . . . . .
C45 C 0.49783(14) 0.07692(9) 0.37473(8) 0.0320(5) Uani 1 1 d . . . . .
H45A H 0.5473 0.0535 0.3892 0.038 Uiso 1 1 calc R U . . .
C50 C 0.15346(15) 0.25541(9) 0.46893(8) 0.0332(5) Uani 1 1 d . . . . .
H50A H 0.2042 0.2287 0.4804 0.040 Uiso 1 1 calc R U . . .
C51 C 0.06840(16) 0.22250(10) 0.46701(9) 0.0426(6) Uani 1 1 d . . . . .
H51A H 0.0659 0.1897 0.4417 0.051 Uiso 1 1 calc R U . . .
H51B H 0.0173 0.2476 0.4530 0.051 Uiso 1 1 calc R U . . .
C52 C 0.06294(18) 0.20093(11) 0.52385(10) 0.0491(6) Uani 1 1 d . . . . .
H52A H 0.0059 0.1811 0.5221 0.059 Uiso 1 1 calc R U . . .
H52B H 0.1110 0.1731 0.5364 0.059 Uiso 1 1 calc R U . . .
C53 C 0.07069(18) 0.24968(11) 0.56458(10) 0.0511(6) Uani 1 1 d . . . . .
H53A H 0.0195 0.2756 0.5540 0.061 Uiso 1 1 calc R U . . .
H53B H 0.0698 0.2343 0.6014 0.061 Uiso 1 1 calc R U . . .
C54 C 0.15482(16) 0.28274(11) 0.56658(9) 0.0430(6) Uani 1 1 d . . . . .
H54A H 0.2059 0.2580 0.5815 0.052 Uiso 1 1 calc R U . . .
H54B H 0.1562 0.3157 0.5915 0.052 Uiso 1 1 calc R U . . .
C55 C 0.16274(16) 0.30404(9) 0.51004(9) 0.0370(5) Uani 1 1 d . . . . .
H55A H 0.1163 0.3329 0.4973 0.044 Uiso 1 1 calc R U . . .
H55B H 0.2208 0.3227 0.5124 0.044 Uiso 1 1 calc R U . . .
C60 C 0.08533(16) -0.01892(10) 0.27429(10) 0.0434(6) Uani 1 1 d . . . . .
H60A H 0.1037 0.0033 0.3090 0.052 Uiso 1 1 calc R U . . .
C61 C 0.12006(17) -0.07935(11) 0.28467(11) 0.0505(6) Uani 1 1 d . . . . .
H61A H 0.1040 -0.1019 0.2505 0.061 Uiso 1 1 calc R U . . .
H61B H 0.1853 -0.0785 0.2955 0.061 Uiso 1 1 calc R U . . .
C62 C 0.0823(2) -0.10776(12) 0.32930(12) 0.0610(7) Uani 1 1 d . . . . .
H62A H 0.1042 -0.1475 0.3343 0.073 Uiso 1 1 calc R U . . .
H62B H 0.1026 -0.0871 0.3643 0.073 Uiso 1 1 calc R U . . .
C63 C -0.0168(2) -0.10801(13) 0.31516(13) 0.0661(8) Uani 1 1 d . . . . .
H63A H -0.0398 -0.1245 0.3460 0.079 Uiso 1 1 calc R U . . .
H63B H -0.0369 -0.1324 0.2826 0.079 Uiso 1 1 calc R U . . .
C64 C -0.05347(19) -0.04836(13) 0.30340(13) 0.0638(8) Uani 1 1 d . . . . .
H64A H -0.0400 -0.0254 0.3374 0.077 Uiso 1 1 calc R U . . .
H64B H -0.1185 -0.0505 0.2915 0.077 Uiso 1 1 calc R U . . .
C65 C -0.01494(18) -0.01867(12) 0.25901(12) 0.0561(7) Uani 1 1 d . . . . .
H65A H -0.0347 -0.0386 0.2236 0.067 Uiso 1 1 calc R U . . .
H65B H -0.0366 0.0212 0.2547 0.067 Uiso 1 1 calc R U . . .
C70 C 0.40669(14) 0.00807(9) 0.41302(9) 0.0343(5) Uani 1 1 d . . . . .
H70A H 0.4639 -0.0129 0.4241 0.041 Uiso 1 1 calc R U . . .
C71 C 0.34114(16) -0.03043(9) 0.37616(9) 0.0404(5) Uani 1 1 d . . . . .
H71A H 0.3658 -0.0422 0.3442 0.048 Uiso 1 1 calc R U . . .
H71B H 0.2859 -0.0091 0.3624 0.048 Uiso 1 1 calc R U . . .
C72 C 0.32078(16) -0.08329(10) 0.40702(10) 0.0449(6) Uani 1 1 d . . . . .
H72A H 0.2752 -0.1064 0.3829 0.054 Uiso 1 1 calc R U . . .
H72B H 0.3747 -0.1069 0.4172 0.054 Uiso 1 1 calc R U . . .
C73 C 0.28825(18) -0.06711(11) 0.45830(11) 0.0530(7) Uani 1 1 d . . . . .
H73A H 0.2310 -0.0470 0.4479 0.064 Uiso 1 1 calc R U . . .
H73B H 0.2787 -0.1021 0.4786 0.064 Uiso 1 1 calc R U . . .
C74 C 0.35413(18) -0.02897(11) 0.49495(10) 0.0498(6) Uani 1 1 d . . . . .
H74A H 0.4096 -0.0503 0.5081 0.060 Uiso 1 1 calc R U . . .
H74B H 0.3302 -0.0176 0.5273 0.060 Uiso 1 1 calc R U . . .
C75 C 0.37347(17) 0.02422(10) 0.46430(9) 0.0420(5) Uani 1 1 d . . . . .
H75A H 0.3191 0.0473 0.4540 0.050 Uiso 1 1 calc R U . . .
H75B H 0.4185 0.0477 0.4885 0.050 Uiso 1 1 calc R U . . .
Co2 Co 0.79184(2) 0.15980(2) 0.21997(2) 0.02808(8) Uani 1 1 d . . . . .
N30 N 0.70216(12) 0.12270(7) 0.15630(7) 0.0311(4) Uani 1 1 d . . . . .
N31 N 0.62544(13) 0.11923(7) 0.14240(8) 0.0375(4) Uani 1 1 d . . . . .
N32 N 0.54966(15) 0.11513(11) 0.12760(11) 0.0666(7) Uani 1 1 d . . . . .
N1A N 0.88557(11) 0.20324(8) 0.28804(7) 0.0366(4) Uani 1 1 d . . . . .
N8 N 0.73925(11) 0.23993(7) 0.22089(7) 0.0289(4) Uani 1 1 d . . . . .
N9 N 0.90828(11) 0.15566(7) 0.19259(8) 0.0352(4) Uani 1 1 d . . . . .
N10 N 0.79332(12) 0.10460(7) 0.28364(7) 0.0349(4) Uani 1 1 d . . . . .
N11 N 0.56998(13) 0.27361(8) 0.10040(7) 0.0359(4) Uani 1 1 d . . . . .
H11 H 0.5429(18) 0.2995(12) 0.1080(11) 0.054 Uiso 1 1 d . U . . .
N12 N 0.82919(15) 0.06339(8) 0.11211(9) 0.0457(5) Uani 1 1 d D . . . .
H12 H 0.792(2) 0.0791(13) 0.1261(12) 0.068 Uiso 1 1 d . U . . .
N13 N 0.61472(14) -0.00026(8) 0.25956(8) 0.0419(5) Uani 1 1 d . . . . .
H13 H 0.6142(18) -0.0161(12) 0.2922(12) 0.063 Uiso 1 1 d . U . . .
C80 C 0.83383(15) 0.24564(10) 0.31167(9) 0.0386(5) Uani 1 1 d . . . . .
H80A H 0.8732 0.2761 0.3303 0.046 Uiso 1 1 calc R U . . .
H80B H 0.8046 0.2272 0.3390 0.046 Uiso 1 1 calc R U . . .
C81 C 0.76616(14) 0.27060(9) 0.26645(8) 0.0314(5) Uani 1 1 d . . . . .
C82 C 0.71975(15) 0.32219(9) 0.26464(9) 0.0370(5) Uani 1 1 d . . . . .
H82A H 0.7280 0.3511 0.2920 0.044 Uiso 1 1 calc R U . . .
C83 C 0.65997(15) 0.32286(9) 0.21563(9) 0.0363(5) Uani 1 1 d . . . . .
H83A H 0.6182 0.3520 0.2028 0.044 Uiso 1 1 calc R U . . .
C84 C 0.67251(13) 0.27186(8) 0.18800(8) 0.0295(4) Uani 1 1 d . . . . .
C85 C 0.63506(13) 0.25204(9) 0.13594(8) 0.0297(4) Uani 1 1 d . . . . .
H85A H 0.6604 0.2182 0.1248 0.036 Uiso 1 1 calc R U . . .
C90 C 0.95241(15) 0.22994(11) 0.26205(11) 0.0470(6) Uani 1 1 d . . . . .
H90A H 1.0067 0.2376 0.2898 0.056 Uiso 1 1 calc R U . . .
H90B H 0.9300 0.2667 0.2451 0.056 Uiso 1 1 calc R U . . .
C91 C 0.97242(14) 0.19040(10) 0.21934(10) 0.0430(6) Uani 1 1 d . . . . .
C92 C 1.05169(16) 0.18294(12) 0.20174(12) 0.0533(7) Uani 1 1 d . . . . .
H92A H 1.1055 0.2027 0.2145 0.064 Uiso 1 1 calc R U . . .
C93 C 1.03646(16) 0.14173(12) 0.16272(11) 0.0523(7) Uani 1 1 d . . . . .
H93A H 1.0782 0.1271 0.1431 0.063 Uiso 1 1 calc R U . . .
C94 C 0.94786(15) 0.12447(10) 0.15652(10) 0.0392(5) Uani 1 1 d . . . . .
C95 C 0.90966(17) 0.08128(10) 0.12126(10) 0.0429(6) Uani 1 1 d . . . . .
H95A H 0.9477 0.0626 0.1014 0.051 Uiso 1 1 calc R U . . .
C100 C 0.92272(16) 0.15871(10) 0.32802(10) 0.0460(6) Uani 1 1 d . . . . .
H10B H 0.9416 0.1758 0.3648 0.055 Uiso 1 1 calc R U . . .
H10C H 0.9749 0.1411 0.3174 0.055 Uiso 1 1 calc R U . . .
C101 C 0.85347(15) 0.11415(10) 0.32925(9) 0.0400(5) Uani 1 1 d . . . . .
C102 C 0.84289(17) 0.07596(10) 0.37126(10) 0.0461(6) Uani 1 1 d . . . . .
H10D H 0.8775 0.0745 0.4074 0.055 Uiso 1 1 calc R U . . .
C103 C 0.77335(17) 0.04165(10) 0.34986(10) 0.0441(6) Uani 1 1 d . . . . .
H10E H 0.7504 0.0115 0.3683 0.053 Uiso 1 1 calc R U . . .
C104 C 0.74206(15) 0.05898(9) 0.29567(9) 0.0367(5) Uani 1 1 d . . . . .
C105 C 0.67312(15) 0.03846(9) 0.25514(9) 0.0369(5) Uani 1 1 d . . . . .
H10F H 0.6682 0.0549 0.2198 0.044 Uiso 1 1 calc R U . . .
C110 C 0.53921(14) 0.24938(9) 0.04540(8) 0.0333(5) Uani 1 1 d . . . . .
H11B H 0.5718 0.2128 0.0435 0.040 Uiso 1 1 calc R U . . .
C111 C 0.56032(15) 0.28901(10) 0.00168(9) 0.0383(5) Uani 1 1 d . . . . .
H11C H 0.6249 0.2953 0.0080 0.046 Uiso 1 1 calc R U . . .
H11D H 0.5314 0.3264 0.0039 0.046 Uiso 1 1 calc R U . . .
C112 C 0.52799(16) 0.26321(11) -0.05497(9) 0.0428(6) Uani 1 1 d . . . . .
H11E H 0.5406 0.2899 -0.0832 0.051 Uiso 1 1 calc R U . . .
H11F H 0.5601 0.2272 -0.0580 0.051 Uiso 1 1 calc R U . . .
C113 C 0.43007(16) 0.25141(11) -0.06512(9) 0.0443(6) Uani 1 1 d . . . . .
H11G H 0.4107 0.2339 -0.1018 0.053 Uiso 1 1 calc R U . . .
H11H H 0.3976 0.2877 -0.0645 0.053 Uiso 1 1 calc R U . . .
C114 C 0.40912(16) 0.21163(10) -0.02185(9) 0.0433(6) Uani 1 1 d . . . . .
H11I H 0.4373 0.1742 -0.0249 0.052 Uiso 1 1 calc R U . . .
H11J H 0.3445 0.2056 -0.0282 0.052 Uiso 1 1 calc R U . . .
C115 C 0.44156(15) 0.23546(10) 0.03577(9) 0.0418(5) Uani 1 1 d . . . . .
H11K H 0.4079 0.2704 0.0405 0.050 Uiso 1 1 calc R U . . .
H11L H 0.4310 0.2071 0.0631 0.050 Uiso 1 1 calc R U . . .
C120 C 0.7994(13) 0.0135(5) 0.0779(6) 0.050(2) Uani 0.45(2) 1 d D U P A 1
H120 H 0.8510 -0.0047 0.0662 0.060 Uiso 0.45(2) 1 calc R U P A 1
C121 C 0.7359(10) 0.0364(5) 0.0280(6) 0.051(2) Uani 0.45(2) 1 d D U P A 1
H12A H 0.7669 0.0642 0.0086 0.062 Uiso 0.45(2) 1 calc R U P A 1
H12B H 0.6864 0.0564 0.0396 0.062 Uiso 0.45(2) 1 calc R U P A 1
C122 C 0.7003(11) -0.0125(5) -0.0104(5) 0.059(2) Uani 0.45(2) 1 d D U P A 1
H12C H 0.6556 0.0024 -0.0414 0.071 Uiso 0.45(2) 1 calc R U P A 1
H12D H 0.7490 -0.0293 -0.0255 0.071 Uiso 0.45(2) 1 calc R U P A 1
C123 C 0.6588(10) -0.0586(5) 0.0192(6) 0.058(2) Uani 0.45(2) 1 d D U P A 1
H12E H 0.6056 -0.0430 0.0302 0.070 Uiso 0.45(2) 1 calc R U P A 1
H12F H 0.6401 -0.0909 -0.0062 0.070 Uiso 0.45(2) 1 calc R U P A 1
C124 C 0.7220(12) -0.0798(6) 0.0690(6) 0.061(2) Uani 0.45(2) 1 d D U P A 1
H12G H 0.7731 -0.0983 0.0578 0.073 Uiso 0.45(2) 1 calc R U P A 1
H12H H 0.6923 -0.1087 0.0880 0.073 Uiso 0.45(2) 1 calc R U P A 1
C125 C 0.7542(18) -0.0302(8) 0.1081(6) 0.054(2) Uani 0.45(2) 1 d D U P A 1
H12I H 0.7036 -0.0124 0.1204 0.065 Uiso 0.45(2) 1 calc R U P A 1
H12J H 0.7962 -0.0444 0.1407 0.065 Uiso 0.45(2) 1 calc R U P A 1
C12A C 0.7872(9) 0.0207(4) 0.0711(5) 0.0442(19) Uani 0.55(2) 1 d D U P A 2
H1AB H 0.8334 0.0039 0.0530 0.053 Uiso 0.55(2) 1 calc R U P A 2
C12B C 0.7140(9) 0.0452(5) 0.0272(5) 0.052(2) Uani 0.55(2) 1 d D U P A 2
H1AC H 0.7388 0.0746 0.0062 0.062 Uiso 0.55(2) 1 calc R U P A 2
H1AD H 0.6694 0.0638 0.0448 0.062 Uiso 0.55(2) 1 calc R U P A 2
C12C C 0.6694(9) -0.0010(5) -0.0118(4) 0.061(2) Uani 0.55(2) 1 d D U P A 2
H1AE H 0.6208 0.0162 -0.0391 0.073 Uiso 0.55(2) 1 calc R U P A 2
H1AF H 0.7127 -0.0174 -0.0317 0.073 Uiso 0.55(2) 1 calc R U P A 2
C12D C 0.6328(9) -0.0478(5) 0.0190(5) 0.062(2) Uani 0.55(2) 1 d D U P A 2
H1AG H 0.5840 -0.0323 0.0348 0.074 Uiso 0.55(2) 1 calc R U P A 2
H1AH H 0.6086 -0.0787 -0.0069 0.074 Uiso 0.55(2) 1 calc R U P A 2
C12E C 0.7021(9) -0.0720(5) 0.0639(6) 0.059(2) Uani 0.55(2) 1 d D U P A 2
H1AI H 0.7456 -0.0933 0.0475 0.071 Uiso 0.55(2) 1 calc R U P A 2
H1AJ H 0.6742 -0.0994 0.0854 0.071 Uiso 0.55(2) 1 calc R U P A 2
C12F C 0.7506(15) -0.0263(7) 0.1025(5) 0.0541(19) Uani 0.55(2) 1 d D U P A 2
H1AK H 0.7094 -0.0093 0.1237 0.065 Uiso 0.55(2) 1 calc R U P A 2
H1AL H 0.7998 -0.0442 0.1288 0.065 Uiso 0.55(2) 1 calc R U P A 2
C130 C 0.55116(16) -0.02263(10) 0.21271(9) 0.0407(5) Uani 1 1 d . . . . .
H13B H 0.5479 0.0049 0.1817 0.049 Uiso 1 1 calc R U . . .
C131 C 0.58223(17) -0.07957(11) 0.19477(10) 0.0466(6) Uani 1 1 d . . . . .
H13C H 0.5888 -0.1071 0.2255 0.056 Uiso 1 1 calc R U . . .
H13D H 0.6407 -0.0748 0.1849 0.056 Uiso 1 1 calc R U . . .
C132 C 0.51677(19) -0.10295(12) 0.14574(11) 0.0576(7) Uani 1 1 d . . . . .
H13E H 0.5144 -0.0771 0.1141 0.069 Uiso 1 1 calc R U . . .
H13F H 0.5371 -0.1408 0.1357 0.069 Uiso 1 1 calc R U . . .
C133 C 0.42566(19) -0.10855(12) 0.15804(12) 0.0583(7) Uani 1 1 d . . . . .
H13G H 0.4265 -0.1374 0.1872 0.070 Uiso 1 1 calc R U . . .
H13H H 0.3839 -0.1217 0.1248 0.070 Uiso 1 1 calc R U . . .
C134 C 0.39510(18) -0.05191(12) 0.17639(12) 0.0564(7) Uani 1 1 d . . . . .
H13I H 0.3367 -0.0569 0.1862 0.068 Uiso 1 1 calc R U . . .
H13J H 0.3881 -0.0244 0.1456 0.068 Uiso 1 1 calc R U . . .
C135 C 0.45941(16) -0.02755(10) 0.22532(11) 0.0468(6) Uani 1 1 d . . . . .
H13K H 0.4389 0.0106 0.2344 0.056 Uiso 1 1 calc R U . . .
H13L H 0.4615 -0.0527 0.2575 0.056 Uiso 1 1 calc R U . . .
S1 S 0.4122(3) 0.39747(19) 0.1252(2) 0.0448(11) Uani 0.64(2) 1 d D U P B 1
O1 O 0.4063(7) 0.4580(2) 0.1323(5) 0.047(2) Uani 0.64(2) 1 d D U P B 1
O2 O 0.4631(5) 0.3815(4) 0.0851(4) 0.0509(16) Uani 0.64(2) 1 d D U P B 1
O3 O 0.4311(5) 0.3643(3) 0.1733(3) 0.0499(15) Uani 0.64(2) 1 d D U P B 1
C1 C 0.2998(3) 0.3791(3) 0.0930(2) 0.0444(14) Uani 0.64(2) 1 d D U P B 1
F1 F 0.2706(6) 0.4073(4) 0.0475(3) 0.078(2) Uani 0.64(2) 1 d D U P B 1
F2 F 0.2444(5) 0.3892(4) 0.1267(4) 0.098(3) Uani 0.64(2) 1 d D U P B 1
F3 F 0.2934(4) 0.3237(2) 0.0818(3) 0.0559(13) Uani 0.64(2) 1 d D U P B 1
S1B S 0.4150(3) 0.3975(3) 0.1202(3) 0.0207(12) Uani 0.36(2) 1 d D U P B 2
O1B O 0.4144(12) 0.4544(4) 0.1403(8) 0.037(3) Uani 0.36(2) 1 d D U P B 2
O2B O 0.4535(9) 0.3913(7) 0.0721(6) 0.045(3) Uani 0.36(2) 1 d D U P B 2
O3B O 0.4404(8) 0.3526(5) 0.1572(7) 0.062(3) Uani 0.36(2) 1 d D U P B 2
C1B C 0.2993(5) 0.3842(5) 0.0903(4) 0.047(2) Uani 0.36(2) 1 d D U P B 2
F1B F 0.2670(9) 0.4235(6) 0.0536(5) 0.063(3) Uani 0.36(2) 1 d D U P B 2
F2B F 0.2497(5) 0.3870(4) 0.1282(4) 0.036(2) Uani 0.36(2) 1 d D U P B 2
F3B F 0.2862(8) 0.3341(6) 0.0648(7) 0.079(3) Uani 0.36(2) 1 d D U P B 2
S2 S -0.0400(4) 0.4076(3) 0.3908(3) 0.0412(11) Uani 0.377(3) 1 d D U P C 1
O4 O -0.1271(5) 0.3832(3) 0.3694(3) 0.077(2) Uani 0.377(3) 1 d D U P C 1
O5 O 0.0389(5) 0.3765(3) 0.3934(3) 0.052(2) Uani 0.377(3) 1 d D U P C 1
O6 O -0.0409(9) 0.4659(4) 0.3743(6) 0.049(3) Uani 0.377(3) 1 d D U P C 1
C2 C -0.0480(6) 0.4127(4) 0.4611(4) 0.065(2) Uani 0.377(3) 1 d D U P C 1
F4 F -0.1244(5) 0.4377(4) 0.4619(3) 0.089(2) Uani 0.377(3) 1 d D U P C 1
F5 F 0.0201(7) 0.4422(5) 0.4900(4) 0.089(3) Uani 0.377(3) 1 d D U P C 1
F6 F -0.0498(6) 0.3626(4) 0.4844(4) 0.083(2) Uani 0.377(3) 1 d D U P C 1
S2B S -0.0316(5) 0.4069(3) 0.3833(3) 0.0366(14) Uani 0.265(2) 1 d D U P D 2
O4B O -0.1232(6) 0.4067(5) 0.3499(4) 0.095(3) Uani 0.265(2) 1 d D U P D 2
O5B O 0.0071(6) 0.3534(3) 0.3855(4) 0.062(3) Uani 0.265(2) 1 d D U P D 2
O6B O 0.0042(7) 0.4599(4) 0.3778(5) 0.080(3) Uani 0.265(2) 1 d D U P D 2
C2B C -0.0795(6) 0.3968(4) 0.4410(4) 0.0569(19) Uani 0.265(2) 1 d D U P D 2
F4B F -0.1637(4) 0.4071(4) 0.4206(4) 0.089(2) Uani 0.265(2) 1 d D U P D 2
F5B F -0.0454(8) 0.4316(4) 0.4813(4) 0.090(2) Uani 0.265(2) 1 d D U P D 2
F6B F -0.0722(6) 0.3431(3) 0.4557(4) 0.068(2) Uani 0.265(2) 1 d D U P D 2
S2C S -0.0193(4) 0.4104(3) 0.3914(3) 0.0513(14) Uani 0.358(3) 1 d D U P E 3
O4C O -0.0698(6) 0.3714(3) 0.3516(3) 0.091(2) Uani 0.358(3) 1 d D U P E 3
O5C O 0.0713(4) 0.3941(3) 0.4084(3) 0.0448(16) Uani 0.358(3) 1 d D U P E 3
O6C O -0.0275(8) 0.4671(4) 0.3695(5) 0.035(2) Uani 0.358(3) 1 d D U P E 3
C2C C -0.0465(7) 0.4191(4) 0.4557(3) 0.0632(19) Uani 0.358(3) 1 d D U P E 3
F4C F -0.0954(5) 0.4640(3) 0.4641(3) 0.083(2) Uani 0.358(3) 1 d D U P E 3
F5C F 0.0348(6) 0.4298(5) 0.4896(5) 0.089(3) Uani 0.358(3) 1 d D U P E 3
F6C F -0.0758(7) 0.3761(4) 0.4803(5) 0.099(3) Uani 0.358(3) 1 d D U P E 3
C10 C 0.1972(3) 0.79669(19) 0.5240(2) 0.0762(13) Uani 0.867(7) 1 d D U P F 1
H10A H 0.1902 0.8276 0.5474 0.091 Uiso 0.867(7) 1 calc R U P F 1
C11 C 0.1674(3) 0.79879(18) 0.4650(2) 0.0796(13) Uani 0.867(7) 1 d D U P F 1
H11A H 0.1410 0.8329 0.4488 0.095 Uiso 0.867(7) 1 calc R U P F 1
C12 C 0.1759(3) 0.7531(2) 0.43138(19) 0.0689(11) Uani 0.867(7) 1 d D U P F 1
H12Z H 0.1537 0.7543 0.3930 0.083 Uiso 0.867(7) 1 calc R U P F 1
C13 C 0.2192(4) 0.7047(2) 0.45714(18) 0.0748(14) Uani 0.867(7) 1 d D U P F 1
H13A H 0.2312 0.6731 0.4359 0.090 Uiso 0.867(7) 1 calc R U P F 1
C14 C 0.2438(4) 0.7034(2) 0.51291(19) 0.0814(12) Uani 0.867(7) 1 d D U P F 1
H14A H 0.2677 0.6690 0.5299 0.098 Uiso 0.867(7) 1 calc R U P F 1
C15 C 0.2365(3) 0.7460(2) 0.5432(2) 0.0786(12) Uani 0.867(7) 1 d D U P F 1
H15A H 0.2594 0.7426 0.5814 0.094 Uiso 0.867(7) 1 calc R U P F 1
C10B C 0.222(2) 0.7714(12) 0.5518(11) 0.081(3) Uani 0.133(7) 1 d D U P F 2
H10X H 0.2342 0.7972 0.5818 0.098 Uiso 0.133(7) 1 calc R U P F 2
C11B C 0.179(2) 0.7900(11) 0.4979(14) 0.079(3) Uani 0.133(7) 1 d D U P F 2
H11X H 0.1534 0.8270 0.4936 0.095 Uiso 0.133(7) 1 calc R U P F 2
C12Y C 0.174(2) 0.7550(13) 0.4520(10) 0.074(3) Uani 0.133(7) 1 d D U P F 2
H12Y H 0.1489 0.7675 0.4159 0.089 Uiso 0.133(7) 1 calc R U P F 2
C13B C 0.208(3) 0.7000(13) 0.4637(11) 0.073(3) Uani 0.133(7) 1 d D U P F 2
H13X H 0.1962 0.6705 0.4370 0.088 Uiso 0.133(7) 1 calc R U P F 2
C14B C 0.259(3) 0.6895(14) 0.5144(11) 0.077(3) Uani 0.133(7) 1 d D U P F 2
H14X H 0.3060 0.6628 0.5173 0.093 Uiso 0.133(7) 1 calc R U P F 2
C15B C 0.2464(18) 0.7141(12) 0.5582(9) 0.078(3) Uani 0.133(7) 1 d D U P F 2
H15X H 0.2529 0.6948 0.5922 0.094 Uiso 0.133(7) 1 calc R U P F 2
C16 C -0.0189(8) -0.0421(3) 0.4616(3) 0.0665(18) Uani 0.70(2) 1 d D U P G 1
H16 H -0.0318 -0.0720 0.4354 0.080 Uiso 0.70(2) 1 calc R U P G 1
C17 C 0.0375(6) 0.0006(3) 0.4543(3) 0.0581(15) Uani 0.70(2) 1 d D U P G 1
H17 H 0.0621 0.0010 0.4223 0.070 Uiso 0.70(2) 1 calc R U P G 1
C18 C 0.0586(7) 0.0419(4) 0.4917(5) 0.066(2) Uani 0.70(2) 1 d D U P G 1
H18 H 0.0995 0.0709 0.4872 0.079 Uiso 0.70(2) 1 calc R U P G 1
C16B C 0.0206(16) -0.0468(6) 0.4728(8) 0.071(3) Uani 0.30(2) 1 d D U P G 2
H16X H 0.0378 -0.0795 0.4551 0.085 Uiso 0.30(2) 1 calc R U P G 2
C17B C 0.0554(15) 0.0055(8) 0.4656(9) 0.068(3) Uani 0.30(2) 1 d D U P G 2
H17X H 0.0920 0.0096 0.4396 0.082 Uiso 0.30(2) 1 calc R U P G 2
C18B C 0.0396(16) 0.0511(8) 0.4940(12) 0.057(3) Uani 0.30(2) 1 d D U P G 2
H18X H 0.0697 0.0860 0.4913 0.069 Uiso 0.30(2) 1 calc R U P G 2

loop_
_atom_site_aniso_label
_atom_site_aniso_U_11
_atom_site_aniso_U_22
_atom_site_aniso_U_33
_atom_site_aniso_U_23
_atom_site_aniso_U_13
_atom_site_aniso_U_12
Co1 0.02771(14) 0.02531(14) 0.02178(14) 0.00053(10) 0.00459(11) 0.00112(11)
N20 0.0363(10) 0.0278(9) 0.0298(9) 0.0060(7) 0.0070(8) 0.0055(8)
N21 0.0503(13) 0.0287(10) 0.0354(11) -0.0021(8) 0.0040(10) 0.0053(9)
N22 0.0527(15) 0.0807(18) 0.0826(19) -0.0007(14) 0.0342(14) -0.0097(13)
N1 0.0356(9) 0.0310(9) 0.0237(8) 0.0018(7) 0.0081(7) 0.0019(7)
N2 0.0299(9) 0.0277(8) 0.0211(8) 0.0007(7) 0.0037(7) 0.0017(7)
N3 0.0341(10) 0.0322(9) 0.0275(9) -0.0032(7) 0.0046(8) 0.0021(8)
N4 0.0280(9) 0.0277(9) 0.0249(8) -0.0004(7) 0.0042(7) 0.0007(7)
N5 0.0474(12) 0.0399(11) 0.0258(9) 0.0043(8) 0.0105(8) 0.0167(9)
N6 0.0560(13) 0.0474(12) 0.0389(11) -0.0112(9) 0.0051(10) -0.0151(10)
N7 0.0360(11) 0.0298(10) 0.0364(10) 0.0057(8) 0.0021(8) 0.0069(8)
C20 0.0390(12) 0.0348(11) 0.0240(10) 0.0070(9) 0.0049(9) 0.0026(9)
C21 0.0300(11) 0.0315(11) 0.0254(10) 0.0039(8) 0.0033(8) -0.0005(9)
C22 0.0442(13) 0.0344(12) 0.0360(12) 0.0115(9) 0.0084(10) 0.0092(10)
C23 0.0448(13) 0.0357(12) 0.0387(13) 0.0030(10) 0.0100(10) 0.0131(10)
C24 0.0309(11) 0.0313(11) 0.0262(10) -0.0008(8) 0.0035(8) 0.0034(9)
C25 0.0325(11) 0.0287(10) 0.0269(11) -0.0028(8) 0.0020(9) 0.0022(9)
C30 0.0457(13) 0.0409(12) 0.0255(11) -0.0002(9) 0.0142(10) 0.0041(10)
C31 0.0411(12) 0.0353(11) 0.0263(11) -0.0023(9) 0.0072(9) 0.0085(10)
C32 0.0601(16) 0.0448(14) 0.0284(12) -0.0083(10) 0.0090(11) 0.0077(12)
C33 0.0541(15) 0.0397(13) 0.0373(13) -0.0127(10) 0.0009(11) 0.0016(11)
C34 0.0351(12) 0.0319(11) 0.0350(12) -0.0062(9) 0.0001(10) 0.0024(9)
C35 0.0381(12) 0.0363(12) 0.0365(12) -0.0082(10) -0.0008(10) -0.0002(10)
C40 0.0336(11) 0.0326(11) 0.0343(11) 0.0037(9) 0.0106(9) -0.0041(9)
C41 0.0337(11) 0.0321(11) 0.0273(11) -0.0021(8) 0.0093(9) -0.0018(9)
C42 0.0303(11) 0.0468(13) 0.0389(13) 0.0008(10) 0.0107(10) -0.0034(10)
C43 0.0317(12) 0.0462(13) 0.0372(12) -0.0034(10) 0.0066(10) 0.0065(10)
C44 0.0313(11) 0.0302(11) 0.0289(11) -0.0025(8) 0.0029(9) 0.0058(9)
C45 0.0322(11) 0.0322(11) 0.0293(11) -0.0035(9) 0.0004(9) 0.0082(9)
C50 0.0401(12) 0.0357(11) 0.0237(10) 0.0020(9) 0.0065(9) 0.0083(9)
C51 0.0440(13) 0.0448(13) 0.0361(13) -0.0071(10) 0.0011(10) -0.0009(11)
C52 0.0496(15) 0.0495(15) 0.0489(15) 0.0020(12) 0.0120(12) -0.0101(12)
C53 0.0634(17) 0.0566(16) 0.0380(14) 0.0018(12) 0.0213(12) -0.0027(13)
C54 0.0527(15) 0.0490(14) 0.0269(11) -0.0045(10) 0.0070(10) 0.0024(12)
C55 0.0426(13) 0.0371(12) 0.0322(12) -0.0025(9) 0.0098(10) 0.0008(10)
C60 0.0459(14) 0.0411(13) 0.0423(13) -0.0116(11) 0.0071(11) -0.0114(11)
C61 0.0459(15) 0.0509(15) 0.0509(15) -0.0068(12) 0.0013(12) -0.0001(12)
C62 0.0679(19) 0.0548(17) 0.0557(17) 0.0004(13) 0.0018(14) -0.0126(14)
C63 0.069(2) 0.0664(19) 0.0620(19) -0.0014(15) 0.0109(15) -0.0187(16)
C64 0.0487(16) 0.073(2) 0.072(2) -0.0144(16) 0.0179(14) -0.0093(14)
C65 0.0504(16) 0.0529(16) 0.0642(18) -0.0063(13) 0.0098(13) 0.0060(13)
C70 0.0354(12) 0.0311(11) 0.0345(12) 0.0058(9) 0.0024(9) 0.0048(9)
C71 0.0459(13) 0.0358(12) 0.0366(12) 0.0013(10) 0.0018(10) 0.0043(10)
C72 0.0423(14) 0.0357(12) 0.0524(15) 0.0043(11) -0.0006(11) -0.0019(10)
C73 0.0487(15) 0.0503(15) 0.0609(17) 0.0160(13) 0.0138(13) -0.0018(12)
C74 0.0613(16) 0.0527(15) 0.0357(13) 0.0085(11) 0.0109(12) 0.0050(13)
C75 0.0513(14) 0.0397(13) 0.0331(12) 0.0018(10) 0.0043(11) 0.0026(11)
Co2 0.02539(14) 0.02916(15) 0.02911(15) -0.00299(11) 0.00416(11) -0.00108(11)
N30 0.0311(10) 0.0305(9) 0.0312(9) -0.0091(7) 0.0050(8) 0.0012(7)
N31 0.0439(13) 0.0283(9) 0.0393(11) 0.0002(8) 0.0061(9) -0.0009(8)
N32 0.0371(13) 0.0651(16) 0.0901(19) 0.0071(13) -0.0043(12) -0.0077(11)
N1A 0.0298(9) 0.0398(10) 0.0367(10) -0.0028(8) -0.0015(8) -0.0041(8)
N8 0.0293(9) 0.0294(9) 0.0277(9) -0.0044(7) 0.0049(7) -0.0038(7)
N9 0.0287(9) 0.0347(10) 0.0427(11) 0.0030(8) 0.0082(8) 0.0010(8)
N10 0.0368(10) 0.0341(10) 0.0324(10) -0.0018(8) 0.0038(8) 0.0000(8)
N11 0.0410(11) 0.0321(10) 0.0319(10) -0.0062(8) 0.0012(8) 0.0070(8)
N12 0.0559(14) 0.0344(11) 0.0558(13) -0.0113(9) 0.0330(11) -0.0006(10)
N13 0.0532(12) 0.0371(11) 0.0353(11) 0.0055(8) 0.0083(9) -0.0080(9)
C80 0.0400(12) 0.0396(12) 0.0324(12) -0.0091(10) -0.0016(10) -0.0062(10)
C81 0.0315(11) 0.0317(11) 0.0306(11) -0.0054(9) 0.0059(9) -0.0088(9)
C82 0.0443(13) 0.0311(11) 0.0359(12) -0.0100(9) 0.0091(10) -0.0052(10)
C83 0.0396(12) 0.0303(11) 0.0389(12) -0.0029(9) 0.0080(10) 0.0024(9)
C84 0.0304(11) 0.0289(10) 0.0299(11) -0.0007(8) 0.0076(9) -0.0025(9)
C85 0.0313(11) 0.0267(10) 0.0316(11) 0.0001(8) 0.0079(9) -0.0015(9)
C90 0.0317(12) 0.0482(14) 0.0579(16) -0.0053(12) 0.0016(11) -0.0111(11)
C91 0.0274(12) 0.0488(14) 0.0512(15) 0.0089(11) 0.0044(10) -0.0011(10)
C92 0.0285(12) 0.0684(18) 0.0633(18) 0.0144(15) 0.0099(12) -0.0027(12)
C93 0.0355(13) 0.0670(18) 0.0594(17) 0.0174(14) 0.0215(12) 0.0120(12)
C94 0.0367(12) 0.0412(13) 0.0435(13) 0.0122(10) 0.0171(10) 0.0119(10)
C95 0.0526(15) 0.0350(12) 0.0486(14) 0.0094(11) 0.0280(12) 0.0138(11)
C100 0.0384(13) 0.0501(14) 0.0419(13) -0.0036(11) -0.0095(11) 0.0022(11)
C101 0.0409(13) 0.0377(12) 0.0378(13) -0.0002(10) -0.0008(10) 0.0063(10)
C102 0.0543(15) 0.0458(14) 0.0340(12) 0.0030(10) -0.0010(11) 0.0115(12)
C103 0.0580(16) 0.0343(12) 0.0397(13) 0.0046(10) 0.0090(11) 0.0053(11)
C104 0.0435(13) 0.0321(11) 0.0355(12) 0.0007(9) 0.0104(10) 0.0041(10)
C105 0.0465(13) 0.0321(11) 0.0333(12) 0.0028(9) 0.0111(10) 0.0012(10)
C110 0.0395(12) 0.0307(11) 0.0277(11) -0.0029(9) 0.0026(9) 0.0011(9)
C111 0.0389(12) 0.0370(12) 0.0380(12) 0.0026(10) 0.0057(10) -0.0045(10)
C112 0.0499(14) 0.0465(14) 0.0315(12) 0.0051(10) 0.0067(11) -0.0048(11)
C113 0.0472(14) 0.0479(14) 0.0336(12) 0.0000(10) -0.0015(11) 0.0019(11)
C114 0.0391(13) 0.0454(13) 0.0431(13) -0.0060(11) 0.0035(10) -0.0087(11)
C115 0.0439(13) 0.0456(13) 0.0370(13) -0.0032(10) 0.0109(10) -0.0078(11)
C120 0.078(5) 0.030(4) 0.048(4) -0.007(3) 0.027(3) 0.003(3)
C121 0.089(5) 0.031(4) 0.041(3) -0.004(3) 0.029(4) 0.001(4)
C122 0.100(5) 0.037(4) 0.043(3) -0.011(3) 0.021(4) -0.001(4)
C123 0.093(5) 0.036(4) 0.051(3) -0.016(3) 0.030(4) -0.006(4)
C124 0.099(5) 0.030(4) 0.057(4) -0.006(3) 0.021(4) -0.004(4)
C125 0.088(4) 0.029(4) 0.050(4) 0.002(3) 0.024(4) -0.004(4)
C12A 0.067(4) 0.026(3) 0.050(3) -0.007(3) 0.036(3) 0.001(3)
C12B 0.085(5) 0.032(3) 0.042(3) -0.004(2) 0.024(3) 0.001(3)
C12C 0.098(5) 0.045(4) 0.044(3) -0.007(3) 0.025(4) 0.002(3)
C12D 0.094(5) 0.042(4) 0.054(3) -0.014(3) 0.023(4) -0.008(3)
C12E 0.092(5) 0.030(3) 0.060(3) -0.004(3) 0.024(3) -0.004(3)
C12F 0.086(4) 0.032(3) 0.048(3) 0.001(3) 0.022(3) -0.001(3)
C130 0.0518(14) 0.0351(12) 0.0342(12) 0.0061(10) 0.0063(11) -0.0087(11)
C131 0.0514(15) 0.0484(14) 0.0427(14) -0.0034(11) 0.0162(12) -0.0041(12)
C132 0.0712(19) 0.0534(16) 0.0497(16) -0.0094(13) 0.0159(14) -0.0130(14)
C133 0.0625(18) 0.0557(17) 0.0530(16) -0.0057(13) 0.0031(14) -0.0171(14)
C134 0.0483(15) 0.0536(16) 0.0618(17) 0.0099(13) -0.0014(13) -0.0059(13)
C135 0.0496(15) 0.0375(13) 0.0539(15) 0.0027(11) 0.0118(12) 0.0032(11)
S1 0.0533(18) 0.0339(14) 0.0495(16) 0.0009(10) 0.0153(11) -0.0022(11)
O1 0.062(3) 0.033(3) 0.047(4) -0.003(2) 0.012(3) -0.002(2)
O2 0.050(2) 0.039(3) 0.067(3) -0.002(2) 0.021(2) 0.0013(18)
O3 0.058(3) 0.044(2) 0.042(2) 0.0111(19) -0.0017(18) -0.0075(19)
C1 0.045(2) 0.038(2) 0.049(2) 0.007(2) 0.008(2) -0.0010(19)
F1 0.068(3) 0.086(4) 0.067(3) 0.038(3) -0.018(2) -0.018(3)
F2 0.074(4) 0.105(5) 0.122(5) 0.001(4) 0.040(4) 0.003(3)
F3 0.057(2) 0.0440(19) 0.063(3) -0.0043(17) 0.0029(18) -0.0192(16)
S1B 0.0150(17) 0.0174(18) 0.0279(17) 0.0027(12) -0.0001(12) -0.0006(12)
O1B 0.049(5) 0.033(4) 0.032(4) -0.008(3) 0.012(4) -0.001(3)
O2B 0.050(4) 0.037(5) 0.053(5) -0.010(4) 0.025(4) -0.002(3)
O3B 0.056(4) 0.046(4) 0.077(6) 0.022(4) -0.005(4) 0.011(3)
C1B 0.047(3) 0.041(3) 0.052(3) 0.003(3) 0.008(3) 0.000(3)
F1B 0.052(4) 0.063(5) 0.065(4) 0.016(3) -0.008(3) 0.005(3)
F2B 0.020(3) 0.037(4) 0.058(4) 0.014(3) 0.023(3) 0.002(3)
F3B 0.073(4) 0.055(4) 0.102(6) -0.025(4) 0.002(4) -0.006(3)
S2 0.060(2) 0.0320(17) 0.0303(18) 0.0005(14) 0.0069(14) 0.0109(15)
O4 0.083(4) 0.068(4) 0.065(4) 0.008(3) -0.016(3) -0.024(3)
O5 0.074(5) 0.037(4) 0.044(3) -0.002(3) 0.012(3) 0.028(4)
O6 0.050(5) 0.045(4) 0.055(4) 0.016(3) 0.016(3) 0.004(3)
C2 0.068(3) 0.066(3) 0.065(3) 0.005(3) 0.022(3) 0.005(3)
F4 0.079(4) 0.114(5) 0.093(4) 0.015(4) 0.060(3) 0.026(3)
F5 0.111(5) 0.098(5) 0.052(4) -0.015(3) 0.003(4) 0.013(4)
F6 0.077(4) 0.098(4) 0.080(4) 0.051(3) 0.033(3) 0.023(3)
S2B 0.056(3) 0.029(2) 0.0203(18) 0.0004(14) -0.0040(19) -0.002(2)
O4B 0.091(5) 0.095(5) 0.085(5) 0.010(4) -0.015(4) 0.002(5)
O5B 0.076(5) 0.039(4) 0.064(4) -0.021(4) -0.004(4) 0.021(4)
O6B 0.091(6) 0.072(5) 0.072(5) 0.025(4) 0.003(5) -0.032(5)
C2B 0.060(3) 0.055(3) 0.057(3) 0.011(3) 0.017(3) 0.000(3)
F4B 0.055(3) 0.106(4) 0.113(5) 0.032(4) 0.031(3) 0.012(3)
F5B 0.101(5) 0.103(5) 0.071(4) -0.007(4) 0.030(4) -0.002(5)
F6B 0.071(4) 0.057(4) 0.085(5) 0.030(3) 0.038(4) -0.001(3)
S2C 0.065(2) 0.0367(18) 0.049(2) 0.0068(16) 0.0048(18) -0.0049(17)
O4C 0.113(5) 0.050(3) 0.086(4) 0.000(3) -0.039(4) -0.026(3)
O5C 0.035(3) 0.048(4) 0.053(4) 0.012(3) 0.014(2) 0.006(2)
O6C 0.023(4) 0.037(4) 0.042(4) 0.021(3) -0.004(3) 0.006(3)
C2C 0.068(3) 0.062(3) 0.061(3) 0.005(3) 0.016(3) 0.008(3)
F4C 0.078(4) 0.091(4) 0.080(3) -0.022(3) 0.021(3) 0.028(3)
F5C 0.098(5) 0.085(5) 0.067(4) -0.015(3) -0.026(4) 0.027(4)
F6C 0.106(5) 0.118(5) 0.085(4) 0.044(4) 0.045(4) -0.003(4)
C10 0.075(2) 0.074(2) 0.086(3) -0.028(2) 0.030(2) -0.015(2)
C11 0.065(2) 0.077(2) 0.100(3) 0.011(2) 0.026(2) -0.0046(19)
C12 0.060(2) 0.083(2) 0.069(2) -0.016(2) 0.026(2) -0.0196(18)
C13 0.081(3) 0.084(2) 0.062(2) 0.0007(19) 0.0214(19) -0.032(2)
C14 0.089(3) 0.076(3) 0.082(2) -0.003(2) 0.024(2) -0.018(2)
C15 0.089(2) 0.068(3) 0.090(2) -0.016(2) 0.046(2) -0.010(2)
C10B 0.085(5) 0.080(5) 0.085(5) -0.012(4) 0.030(4) -0.013(4)
C11B 0.076(4) 0.082(4) 0.085(4) -0.009(4) 0.029(4) -0.012(4)
C12Y 0.072(4) 0.077(4) 0.078(5) -0.006(4) 0.026(4) -0.018(4)
C13B 0.074(5) 0.076(4) 0.071(5) -0.006(4) 0.022(4) -0.018(4)
C14B 0.083(5) 0.075(5) 0.079(4) -0.008(4) 0.027(4) -0.013(4)
C15B 0.085(5) 0.075(5) 0.079(5) -0.015(5) 0.030(5) -0.012(5)
C16 0.084(4) 0.059(3) 0.055(3) -0.013(2) 0.010(3) -0.021(3)
C17 0.065(3) 0.059(2) 0.051(3) -0.004(2) 0.013(2) -0.008(2)
C18 0.071(4) 0.061(3) 0.065(3) -0.009(3) 0.013(3) -0.020(3)
C16B 0.081(6) 0.064(4) 0.068(5) -0.008(4) 0.017(5) -0.005(5)
C17B 0.074(5) 0.062(4) 0.067(4) -0.008(4) 0.015(4) -0.004(4)
C18B 0.066(5) 0.051(5) 0.057(5) -0.006(4) 0.021(4) -0.005(4)

loop_
_atom_type_symbol
_atom_type_description
_atom_type_scat_dispersion_real
_atom_type_scat_dispersion_imag
_atom_type_scat_source
C C 0.0033 0.0016 'International Tables Vol C Tables 4.2.6.8 and 6.1.1.4'
H H 0.0000 0.0000 'International Tables Vol C Tables 4.2.6.8 and 6.1.1.4'
N N 0.0061 0.0033 'International Tables Vol C Tables 4.2.6.8 and 6.1.1.4'
O O 0.0106 0.0060 'International Tables Vol C Tables 4.2.6.8 and 6.1.1.4'
F F 0.0171 0.0103 'International Tables Vol C Tables 4.2.6.8 and 6.1.1.4'
S S 0.1246 0.1234 'International Tables Vol C Tables 4.2.6.8 and 6.1.1.4'
Co Co 0.3494 0.9721 'International Tables Vol C Tables 4.2.6.8 and 6.1.1.4'

loop_
_geom_angle_atom_site_label_1
_geom_angle_atom_site_label_2
_geom_angle_atom_site_label_3
_geom_angle
_geom_angle_site_symmetry_1
_geom_angle_site_symmetry_3
N3 Co1 N2 120.35(7) . .
N3 Co1 N4 107.00(7) . .
N2 Co1 N4 118.92(6) . .
N3 Co1 N20 106.47(7) . .
N2 Co1 N20 98.54(7) . .
N4 Co1 N20 102.85(7) . .
N3 Co1 N1 77.52(7) . .
N2 Co1 N1 77.52(6) . .
N4 Co1 N1 77.54(6) . .
N20 Co1 N1 175.53(6) . .
N21 N20 Co1 138.39(16) . .
N20 N21 N22 177.8(3) . .
C20 N1 C30 112.22(16) . .
C20 N1 C40 112.82(16) . .
C30 N1 C40 112.15(17) . .
C20 N1 Co1 106.45(12) . .
C30 N1 Co1 108.18(12) . .
C40 N1 Co1 104.43(12) . .
C21 N2 C24 105.64(16) . .
C21 N2 Co1 115.10(13) . .
C24 N2 Co1 139.08(13) . .
C31 N3 C34 106.14(17) . .
C31 N3 Co1 116.92(14) . .
C34 N3 Co1 136.95(15) . .
C41 N4 C44 105.13(17) . .
C41 N4 Co1 114.09(13) . .
C44 N4 Co1 140.04(14) . .
C25 N5 C50 124.48(18) . .
C25 N5 H5 120.1(18) . .
C50 N5 H5 115.4(18) . .
C35 N6 C60 123.6(2) . .
C35 N6 H6 119.8(19) . .
C60 N6 H6 116.6(19) . .
C45 N7 C70 125.78(18) . .
C45 N7 H7 123(2) . .
C70 N7 H7 111(2) . .
N1 C20 C21 108.92(16) . .
N1 C20 H20A 109.9 . .
C21 C20 H20A 109.9 . .
N1 C20 H20B 109.9 . .
C21 C20 H20B 109.9 . .
H20A C20 H20B 108.3 . .
N2 C21 C22 111.74(18) . .
N2 C21 C20 119.34(18) . .
C22 C21 C20 128.88(18) . .
C23 C22 C21 106.58(19) . .
C23 C22 H22A 126.7 . .
C21 C22 H22A 126.7 . .
C22 C23 C24 106.88(19) . .
C22 C23 H23A 126.6 . .
C24 C23 H23A 126.6 . .
C25 C24 N2 121.68(18) . .
C25 C24 C23 128.9(2) . .
N2 C24 C23 109.16(18) . .
N5 C25 C24 125.85(19) . .
N5 C25 H25A 117.1 . .
C24 C25 H25A 117.1 . .
N1 C30 C31 108.91(17) . .
N1 C30 H30A 109.9 . .
C31 C30 H30A 109.9 . .
N1 C30 H30B 109.9 . .
C31 C30 H30B 109.9 . .
H30A C30 H30B 108.3 . .
N3 C31 C32 110.8(2) . .
N3 C31 C30 118.91(18) . .
C32 C31 C30 130.2(2) . .
C33 C32 C31 107.1(2) . .
C33 C32 H32A 126.4 . .
C31 C32 H32A 126.4 . .
C32 C33 C34 107.0(2) . .
C32 C33 H33A 126.5 . .
C34 C33 H33A 126.5 . .
C35 C34 N3 119.33(19) . .
C35 C34 C33 131.7(2) . .
N3 C34 C33 109.0(2) . .
N6 C35 C34 127.6(2) . .
N6 C35 H35A 116.2 . .
C34 C35 H35A 116.2 . .
N1 C40 C41 107.04(16) . .
N1 C40 H40A 110.3 . .
C41 C40 H40A 110.3 . .
N1 C40 H40B 110.3 . .
C41 C40 H40B 110.3 . .
H40A C40 H40B 108.6 . .
N4 C41 C42 112.07(19) . .
N4 C41 C40 118.72(18) . .
C42 C41 C40 129.13(19) . .
C43 C42 C41 106.08(19) . .
C43 C42 H42A 127.0 . .
C41 C42 H42A 127.0 . .
C42 C43 C44 107.09(19) . .
C42 C43 H43A 126.5 . .
C44 C43 H43A 126.5 . .
C45 C44 N4 126.10(19) . .
C45 C44 C43 124.26(19) . .
N4 C44 C43 109.63(18) . .
N7 C45 C44 127.27(19) . .
N7 C45 H45A 116.4 . .
C44 C45 H45A 116.4 . .
N5 C50 C51 110.59(18) . .
N5 C50 C55 109.57(18) . .
C51 C50 C55 111.37(18) . .
N5 C50 H50A 108.4 . .
C51 C50 H50A 108.4 . .
C55 C50 H50A 108.4 . .
C50 C51 C52 110.57(18) . .
C50 C51 H51A 109.5 . .
C52 C51 H51A 109.5 . .
C50 C51 H51B 109.5 . .
C52 C51 H51B 109.5 . .
H51A C51 H51B 108.1 . .
C53 C52 C51 111.2(2) . .
C53 C52 H52A 109.4 . .
C51 C52 H52A 109.4 . .
C53 C52 H52B 109.4 . .
C51 C52 H52B 109.4 . .
H52A C52 H52B 108.0 . .
C54 C53 C52 111.0(2) . .
C54 C53 H53A 109.4 . .
C52 C53 H53A 109.4 . .
C54 C53 H53B 109.4 . .
C52 C53 H53B 109.4 . .
H53A C53 H53B 108.0 . .
C53 C54 C55 111.68(19) . .
C53 C54 H54A 109.3 . .
C55 C54 H54A 109.3 . .
C53 C54 H54B 109.3 . .
C55 C54 H54B 109.3 . .
H54A C54 H54B 107.9 . .
C50 C55 C54 111.36(18) . .
C50 C55 H55A 109.4 . .
C54 C55 H55A 109.4 . .
C50 C55 H55B 109.4 . .
C54 C55 H55B 109.4 . .
H55A C55 H55B 108.0 . .
N6 C60 C61 110.0(2) . .
N6 C60 C65 111.8(2) . .
C61 C60 C65 110.7(2) . .
N6 C60 H60A 108.1 . .
C61 C60 H60A 108.1 . .
C65 C60 H60A 108.1 . .
C62 C61 C60 111.1(2) . .
C62 C61 H61A 109.4 . .
C60 C61 H61A 109.4 . .
C62 C61 H61B 109.4 . .
C60 C61 H61B 109.4 . .
H61A C61 H61B 108.0 . .
C63 C62 C61 110.9(2) . .
C63 C62 H62A 109.4 . .
C61 C62 H62A 109.4 . .
C63 C62 H62B 109.4 . .
C61 C62 H62B 109.4 . .
H62A C62 H62B 108.0 . .
C62 C63 C64 111.5(2) . .
C62 C63 H63A 109.3 . .
C64 C63 H63A 109.3 . .
C62 C63 H63B 109.3 . .
C64 C63 H63B 109.3 . .
H63A C63 H63B 108.0 . .
C63 C64 C65 112.0(2) . .
C63 C64 H64A 109.2 . .
C65 C64 H64A 109.2 . .
C63 C64 H64B 109.2 . .
C65 C64 H64B 109.2 . .
H64A C64 H64B 107.9 . .
C60 C65 C64 110.2(2) . .
C60 C65 H65A 109.6 . .
C64 C65 H65A 109.6 . .
C60 C65 H65B 109.6 . .
C64 C65 H65B 109.6 . .
H65A C65 H65B 108.1 . .
N7 C70 C71 110.05(17) . .
N7 C70 C75 109.64(18) . .
C71 C70 C75 111.01(19) . .
N7 C70 H70A 108.7 . .
C71 C70 H70A 108.7 . .
C75 C70 H70A 108.7 . .
C70 C71 C72 110.98(18) . .
C70 C71 H71A 109.4 . .
C72 C71 H71A 109.4 . .
C70 C71 H71B 109.4 . .
C72 C71 H71B 109.4 . .
H71A C71 H71B 108.0 . .
C73 C72 C71 111.2(2) . .
C73 C72 H72A 109.4 . .
C71 C72 H72A 109.4 . .
C73 C72 H72B 109.4 . .
C71 C72 H72B 109.4 . .
H72A C72 H72B 108.0 . .
C74 C73 C72 111.0(2) . .
C74 C73 H73A 109.4 . .
C72 C73 H73A 109.4 . .
C74 C73 H73B 109.4 . .
C72 C73 H73B 109.4 . .
H73A C73 H73B 108.0 . .
C73 C74 C75 110.9(2) . .
C73 C74 H74A 109.5 . .
C75 C74 H74A 109.5 . .
C73 C74 H74B 109.5 . .
C75 C74 H74B 109.5 . .
H74A C74 H74B 108.0 . .
C70 C75 C74 110.68(19) . .
C70 C75 H75A 109.5 . .
C74 C75 H75A 109.5 . .
C70 C75 H75B 109.5 . .
C74 C75 H75B 109.5 . .
H75A C75 H75B 108.1 . .
N10 Co2 N8 120.84(7) . .
N10 Co2 N9 110.88(7) . .
N8 Co2 N9 115.11(7) . .
N10 Co2 N30 103.25(7) . .
N8 Co2 N30 100.80(7) . .
N9 Co2 N30 102.76(7) . .
N10 Co2 N1A 78.21(7) . .
N8 Co2 N1A 76.84(7) . .
N9 Co2 N1A 78.30(7) . .
N30 Co2 N1A 177.64(7) . .
N31 N30 Co2 137.40(15) . .
N32 N31 N30 178.5(3) . .
C90 N1A C80 112.25(18) . .
C90 N1A C100 112.77(18) . .
C80 N1A C100 112.05(19) . .
C90 N1A Co2 105.34(14) . .
C80 N1A Co2 106.80(12) . .
C100 N1A Co2 107.07(13) . .
C81 N8 C84 106.01(17) . .
C81 N8 Co2 116.52(14) . .
C84 N8 Co2 137.04(13) . .
C91 N9 C94 105.04(19) . .
C91 N9 Co2 114.41(15) . .
C94 N9 Co2 140.31(15) . .
C101 N10 C104 105.83(18) . .
C101 N10 Co2 116.85(15) . .
C104 N10 Co2 137.10(15) . .
C85 N11 C110 122.95(18) . .
C85 N11 H11 121(2) . .
C110 N11 H11 116(2) . .
C95 N12 C120 122.7(9) . .
C95 N12 C12A 127.8(6) . .
C95 N12 H12 121(2) . .
C120 N12 H12 116(2) . .
C12A N12 H12 111(2) . .
C105 N13 C130 123.2(2) . .
C105 N13 H13 120.1(18) . .
C130 N13 H13 116.6(18) . .
N1A C80 C81 108.48(17) . .
N1A C80 H80A 110.0 . .
C81 C80 H80A 110.0 . .
N1A C80 H80B 110.0 . .
C81 C80 H80B 110.0 . .
H80A C80 H80B 108.4 . .
N8 C81 C82 111.55(19) . .
N8 C81 C80 118.71(19) . .
C82 C81 C80 129.63(19) . .
C83 C82 C81 106.61(19) . .
C83 C82 H82A 126.7 . .
C81 C82 H82A 126.7 . .
C82 C83 C84 106.84(19) . .
C82 C83 H83A 126.6 . .
C84 C83 H83A 126.6 . .
C85 C84 N8 119.14(18) . .
C85 C84 C83 131.8(2) . .
N8 C84 C83 108.98(18) . .
N11 C85 C84 128.6(2) . .
N11 C85 H85A 115.7 . .
C84 C85 H85A 115.7 . .
N1A C90 C91 108.55(19) . .
N1A C90 H90A 110.0 . .
C91 C90 H90A 110.0 . .
N1A C90 H90B 110.0 . .
C91 C90 H90B 110.0 . .
H90A C90 H90B 108.4 . .
N9 C91 C92 112.0(2) . .
N9 C91 C90 119.3(2) . .
C92 C91 C90 128.8(2) . .
C93 C92 C91 106.2(2) . .
C93 C92 H92A 126.9 . .
C91 C92 H92A 126.9 . .
C92 C93 C94 107.8(2) . .
C92 C93 H93A 126.1 . .
C94 C93 H93A 126.1 . .
C95 C94 N9 127.1(2) . .
C95 C94 C93 123.9(2) . .
N9 C94 C93 109.0(2) . .
N12 C95 C94 128.2(2) . .
N12 C95 H95A 115.9 . .
C94 C95 H95A 115.9 . .
N1A C100 C101 108.92(18) . .
N1A C100 H10B 109.9 . .
C101 C100 H10B 109.9 . .
N1A C100 H10C 109.9 . .
C101 C100 H10C 109.9 . .
H10B C100 H10C 108.3 . .
N10 C101 C102 111.1(2) . .
N10 C101 C100 118.4(2) . .
C102 C101 C100 130.3(2) . .
C103 C102 C101 106.6(2) . .
C103 C102 H10D 126.7 . .
C101 C102 H10D 126.7 . .
C102 C103 C104 107.3(2) . .
C102 C103 H10E 126.4 . .
C104 C103 H10E 126.4 . .
C105 C104 N10 119.37(19) . .
C105 C104 C103 131.4(2) . .
N10 C104 C103 109.2(2) . .
N13 C105 C104 128.3(2) . .
N13 C105 H10F 115.8 . .
C104 C105 H10F 115.8 . .
N11 C110 C115 110.68(18) . .
N11 C110 C111 110.95(18) . .
C115 C110 C111 111.80(18) . .
N11 C110 H11B 107.7 . .
C115 C110 H11B 107.7 . .
C111 C110 H11B 107.7 . .
C110 C111 C112 110.19(18) . .
C110 C111 H11C 109.6 . .
C112 C111 H11C 109.6 . .
C110 C111 H11D 109.6 . .
C112 C111 H11D 109.6 . .
H11C C111 H11D 108.1 . .
C113 C112 C111 110.9(2) . .
C113 C112 H11E 109.5 . .
C111 C112 H11E 109.5 . .
C113 C112 H11F 109.5 . .
C111 C112 H11F 109.5 . .
H11E C112 H11F 108.0 . .
C112 C113 C114 110.33(19) . .
C112 C113 H11G 109.6 . .
C114 C113 H11G 109.6 . .
C112 C113 H11H 109.6 . .
C114 C113 H11H 109.6 . .
H11G C113 H11H 108.1 . .
C113 C114 C115 111.68(19) . .
C113 C114 H11I 109.3 . .
C115 C114 H11I 109.3 . .
C113 C114 H11J 109.3 . .
C115 C114 H11J 109.3 . .
H11I C114 H11J 107.9 . .
C110 C115 C114 110.68(19) . .
C110 C115 H11K 109.5 . .
C114 C115 H11K 109.5 . .
C110 C115 H11L 109.5 . .
C114 C115 H11L 109.5 . .
H11K C115 H11L 108.1 . .
N12 C120 C121 105.6(10) . .
N12 C120 C125 111.7(12) . .
C121 C120 C125 111.0(8) . .
N12 C120 H120 109.5 . .
C121 C120 H120 109.5 . .
C125 C120 H120 109.5 . .
C120 C121 C122 109.9(6) . .
C120 C121 H12A 109.7 . .
C122 C121 H12A 109.7 . .
C120 C121 H12B 109.7 . .
C122 C121 H12B 109.7 . .
H12A C121 H12B 108.2 . .
C123 C122 C121 111.3(6) . .
C123 C122 H12C 109.4 . .
C121 C122 H12C 109.4 . .
C123 C122 H12D 109.4 . .
C121 C122 H12D 109.4 . .
H12C C122 H12D 108.0 . .
C124 C123 C122 111.6(7) . .
C124 C123 H12E 109.3 . .
C122 C123 H12E 109.3 . .
C124 C123 H12F 109.3 . .
C122 C123 H12F 109.3 . .
H12E C123 H12F 108.0 . .
C123 C124 C125 110.3(8) . .
C123 C124 H12G 109.6 . .
C125 C124 H12G 109.6 . .
C123 C124 H12H 109.6 . .
C125 C124 H12H 109.6 . .
H12G C124 H12H 108.1 . .
C120 C125 C124 108.5(9) . .
C120 C125 H12I 110.0 . .
C124 C125 H12I 110.0 . .
C120 C125 H12J 110.0 . .
C124 C125 H12J 110.0 . .
H12I C125 H12J 108.4 . .
N12 C12A C12B 113.6(8) . .
N12 C12A C12F 106.7(9) . .
C12B C12A C12F 110.0(6) . .
N12 C12A H1AB 108.8 . .
C12B C12A H1AB 108.8 . .
C12F C12A H1AB 108.8 . .
C12A C12B C12C 111.5(5) . .
C12A C12B H1AC 109.3 . .
C12C C12B H1AC 109.3 . .
C12A C12B H1AD 109.3 . .
C12C C12B H1AD 109.3 . .
H1AC C12B H1AD 108.0 . .
C12D C12C C12B 110.9(6) . .
C12D C12C H1AE 109.5 . .
C12B C12C H1AE 109.5 . .
C12D C12C H1AF 109.5 . .
C12B C12C H1AF 109.5 . .
H1AE C12C H1AF 108.0 . .
C12E C12D C12C 111.7(6) . .
C12E C12D H1AG 109.3 . .
C12C C12D H1AG 109.3 . .
C12E C12D H1AH 109.3 . .
C12C C12D H1AH 109.3 . .
H1AG C12D H1AH 107.9 . .
C12D C12E C12F 113.0(7) . .
C12D C12E H1AI 109.0 . .
C12F C12E H1AI 109.0 . .
C12D C12E H1AJ 109.0 . .
C12F C12E H1AJ 109.0 . .
H1AI C12E H1AJ 107.8 . .
C12A C12F C12E 111.5(6) . .
C12A C12F H1AK 109.3 . .
C12E C12F H1AK 109.3 . .
C12A C12F H1AL 109.3 . .
C12E C12F H1AL 109.3 . .
H1AK C12F H1AL 108.0 . .
N13 C130 C131 110.4(2) . .
N13 C130 C135 111.5(2) . .
C131 C130 C135 111.11(19) . .
N13 C130 H13B 107.9 . .
C131 C130 H13B 107.9 . .
C135 C130 H13B 107.9 . .
C130 C131 C132 110.8(2) . .
C130 C131 H13C 109.5 . .
C132 C131 H13C 109.5 . .
C130 C131 H13D 109.5 . .
C132 C131 H13D 109.5 . .
H13C C131 H13D 108.1 . .
C133 C132 C131 111.4(2) . .
C133 C132 H13E 109.4 . .
C131 C132 H13E 109.4 . .
C133 C132 H13F 109.4 . .
C131 C132 H13F 109.4 . .
H13E C132 H13F 108.0 . .
C132 C133 C134 110.4(2) . .
C132 C133 H13G 109.6 . .
C134 C133 H13G 109.6 . .
C132 C133 H13H 109.6 . .
C134 C133 H13H 109.6 . .
H13G C133 H13H 108.1 . .
C133 C134 C135 112.3(2) . .
C133 C134 H13I 109.2 . .
C135 C134 H13I 109.2 . .
C133 C134 H13J 109.2 . .
C135 C134 H13J 109.2 . .
H13I C134 H13J 107.9 . .
C130 C135 C134 110.4(2) . .
C130 C135 H13K 109.6 . .
C134 C135 H13K 109.6 . .
C130 C135 H13L 109.6 . .
C134 C135 H13L 109.6 . .
H13K C135 H13L 108.1 . .
O3 S1 O1 116.5(5) . .
O3 S1 O2 113.5(4) . .
O1 S1 O2 113.6(5) . .
O3 S1 C1 105.1(3) . .
O1 S1 C1 102.2(4) . .
O2 S1 C1 104.0(4) . .
F1 C1 F3 108.2(5) . .
F1 C1 F2 107.6(5) . .
F3 C1 F2 106.0(5) . .
F1 C1 S1 113.2(5) . .
F3 C1 S1 110.5(4) . .
F2 C1 S1 111.1(5) . .
O3B S1B O1B 119.4(8) . .
O3B S1B O2B 111.3(7) . .
O1B S1B O2B 114.7(8) . .
O3B S1B C1B 105.2(6) . .
O1B S1B C1B 103.2(7) . .
O2B S1B C1B 100.3(6) . .
F1B C1B F3B 106.5(8) . .
F1B C1B F2B 105.4(8) . .
F3B C1B F2B 109.1(8) . .
F1B C1B S1B 111.5(8) . .
F3B C1B S1B 112.9(7) . .
F2B C1B S1B 111.2(6) . .
O5 S2 O6 117.7(7) . .
O5 S2 O4 122.7(6) . .
O6 S2 O4 108.3(6) . .
O5 S2 C2 102.8(5) . .
O6 S2 C2 102.8(6) . .
O4 S2 C2 98.1(5) . .
F6 C2 F4 106.9(7) . .
F6 C2 F5 108.0(8) . .
F4 C2 F5 111.7(8) . .
F6 C2 S2 112.8(7) . .
F4 C2 S2 106.6(6) . .
F5 C2 S2 110.9(7) . .
O6B S2B O5B 129.8(8) . .
O6B S2B O4B 107.6(7) . .
O5B S2B O4B 111.8(7) . .
O6B S2B C2B 116.7(7) . .
O5B S2B C2B 95.5(6) . .
O4B S2B C2B 86.9(6) . .
F6B C2B F5B 112.6(9) . .
F6B C2B F4B 107.9(8) . .
F5B C2B F4B 113.0(9) . .
F6B C2B S2B 109.4(7) . .
F5B C2B S2B 111.6(8) . .
F4B C2B S2B 101.9(6) . .
O5C S2C O6C 111.4(6) . .
O5C S2C O4C 113.1(6) . .
O6C S2C O4C 109.3(6) . .
O5C S2C C2C 99.4(5) . .
O6C S2C C2C 102.7(6) . .
O4C S2C C2C 120.1(6) . .
F6C C2C F4C 105.8(8) . .
F6C C2C F5C 102.2(8) . .
F4C C2C F5C 103.6(8) . .
F6C C2C S2C 120.6(7) . .
F4C C2C S2C 119.0(6) . .
F5C C2C S2C 102.8(7) . .
C15 C10 C11 114.1(4) . .
C15 C10 H10A 122.9 . .
C11 C10 H10A 122.9 . .
C12 C11 C10 122.6(4) . .
C12 C11 H11A 118.7 . .
C10 C11 H11A 118.7 . .
C11 C12 C13 116.3(4) . .
C11 C12 H12Z 121.9 . .
C13 C12 H12Z 121.9 . .
C14 C13 C12 119.6(4) . .
C14 C13 H13A 120.2 . .
C12 C13 H13A 120.2 . .
C15 C14 C13 123.2(5) . .
C15 C14 H14A 118.4 . .
C13 C14 H14A 118.4 . .
C14 C15 C10 123.9(5) . .
C14 C15 H15A 118.0 . .
C10 C15 H15A 118.0 . .
C15B C10B C11B 117.4(13) . .
C15B C10B H10X 121.3 . .
C11B C10B H10X 121.3 . .
C12Y C11B C10B 121.7(13) . .
C12Y C11B H11X 119.1 . .
C10B C11B H11X 119.1 . .
C11B C12Y C13B 114.3(12) . .
C11B C12Y H12Y 122.8 . .
C13B C12Y H12Y 122.8 . .
C14B C13B C12Y 118.6(14) . .
C14B C13B H13X 120.7 . .
C12Y C13B H13X 120.7 . .
C15B C14B C13B 123.0(18) . .
C15B C14B H14X 118.5 . .
C13B C14B H14X 118.5 . .
C14B C15B C10B 114.8(15) . .
C14B C15B H15X 122.6 . .
C10B C15B H15X 122.6 . .
C17 C16 C18 120.2(6) . 3_556
C17 C16 H16 119.9 . .
C18 C16 H16 119.9 3_556 .
C18 C17 C16 120.5(6) . .
C18 C17 H17 119.8 . .
C16 C17 H17 119.8 . .
C17 C18 C16 119.3(7) . 3_556
C17 C18 H18 120.4 . .
C16 C18 H18 120.4 3_556 .
C17B C16B C18B 118.6(16) . 3_556
C17B C16B H16X 120.7 . .
C18B C16B H16X 120.7 3_556 .
C18B C17B C16B 122.1(14) . .
C18B C17B H17X 118.9 . .
C16B C17B H17X 118.9 . .
C17B C18B C16B 118.9(18) . 3_556
C17B C18B H18X 120.6 . .
C16B C18B H18X 120.6 3_556 .

loop_
_geom_bond_atom_site_label_1
_geom_bond_atom_site_label_2
_geom_bond_distance
_geom_bond_site_symmetry_2
Co1 N3 2.0473(17) .
Co1 N2 2.0632(17) .
Co1 N4 2.0652(17) .
Co1 N20 2.0728(18) .
Co1 N1 2.2283(17) .
N20 N21 1.124(3) .
N21 N22 1.188(3) .
N1 C20 1.467(3) .
N1 C30 1.473(3) .
N1 C40 1.478(3) .
N2 C21 1.335(2) .
N2 C24 1.398(3) .
N3 C31 1.337(3) .
N3 C34 1.400(3) .
N4 C41 1.347(3) .
N4 C44 1.393(3) .
N5 C25 1.305(3) .
N5 C50 1.469(3) .
N5 H5 0.85(3) .
N6 C35 1.303(3) .
N6 C60 1.457(3) .
N6 H6 0.91(3) .
N7 C45 1.299(3) .
N7 C70 1.463(3) .
N7 H7 0.80(3) .
C20 C21 1.489(3) .
C20 H20A 0.9900 .
C20 H20B 0.9900 .
C21 C22 1.402(3) .
C22 C23 1.369(3) .
C22 H22A 0.9500 .
C23 C24 1.410(3) .
C23 H23A 0.9500 .
C24 C25 1.389(3) .
C25 H25A 0.9500 .
C30 C31 1.490(3) .
C30 H30A 0.9900 .
C30 H30B 0.9900 .
C31 C32 1.405(3) .
C32 C33 1.365(4) .
C32 H32A 0.9500 .
C33 C34 1.405(3) .
C33 H33A 0.9500 .
C34 C35 1.388(3) .
C35 H35A 0.9500 .
C40 C41 1.488(3) .
C40 H40A 0.9900 .
C40 H40B 0.9900 .
C41 C42 1.399(3) .
C42 C43 1.375(3) .
C42 H42A 0.9500 .
C43 C44 1.406(3) .
C43 H43A 0.9500 .
C44 C45 1.392(3) .
C45 H45A 0.9500 .
C50 C51 1.517(3) .
C50 C55 1.520(3) .
C50 H50A 1.0000 .
C51 C52 1.523(3) .
C51 H51A 0.9900 .
C51 H51B 0.9900 .
C52 C53 1.517(3) .
C52 H52A 0.9900 .
C52 H52B 0.9900 .
C53 C54 1.507(4) .
C53 H53A 0.9900 .
C53 H53B 0.9900 .
C54 C55 1.524(3) .
C54 H54A 0.9900 .
C54 H54B 0.9900 .
C55 H55A 0.9900 .
C55 H55B 0.9900 .
C60 C61 1.518(3) .
C60 C65 1.520(4) .
C60 H60A 1.0000 .
C61 C62 1.512(4) .
C61 H61A 0.9900 .
C61 H61B 0.9900 .
C62 C63 1.502(4) .
C62 H62A 0.9900 .
C62 H62B 0.9900 .
C63 C64 1.514(4) .
C63 H63A 0.9900 .
C63 H63B 0.9900 .
C64 C65 1.528(4) .
C64 H64A 0.9900 .
C64 H64B 0.9900 .
C65 H65A 0.9900 .
C65 H65B 0.9900 .
C70 C71 1.519(3) .
C70 C75 1.520(3) .
C70 H70A 1.0000 .
C71 C72 1.524(3) .
C71 H71A 0.9900 .
C71 H71B 0.9900 .
C72 C73 1.515(4) .
C72 H72A 0.9900 .
C72 H72B 0.9900 .
C73 C74 1.514(4) .
C73 H73A 0.9900 .
C73 H73B 0.9900 .
C74 C75 1.523(3) .
C74 H74A 0.9900 .
C74 H74B 0.9900 .
C75 H75A 0.9900 .
C75 H75B 0.9900 .
Co2 N10 2.0442(18) .
Co2 N8 2.0480(17) .
Co2 N9 2.0547(19) .
Co2 N30 2.0744(17) .
Co2 N1A 2.2397(18) .
N30 N31 1.170(3) .
N31 N32 1.159(3) .
N1A C90 1.468(3) .
N1A C80 1.472(3) .
N1A C100 1.476(3) .
N8 C81 1.337(3) .
N8 C84 1.398(3) .
N9 C91 1.350(3) .
N9 C94 1.394(3) .
N10 C101 1.334(3) .
N10 C104 1.399(3) .
N11 C85 1.300(3) .
N11 C110 1.471(3) .
N11 H11 0.78(3) .
N12 C95 1.289(3) .
N12 C120 1.466(7) .
N12 C12A 1.483(6) .
N12 H12 0.81(3) .
N13 C105 1.301(3) .
N13 C130 1.462(3) .
N13 H13 0.90(3) .
C80 C81 1.493(3) .
C80 H80A 0.9900 .
C80 H80B 0.9900 .
C81 C82 1.402(3) .
C82 C83 1.374(3) .
C82 H82A 0.9500 .
C83 C84 1.412(3) .
C83 H83A 0.9500 .
C84 C85 1.389(3) .
C85 H85A 0.9500 .
C90 C91 1.491(4) .
C90 H90A 0.9900 .
C90 H90B 0.9900 .
C91 C92 1.395(3) .
C92 C93 1.357(4) .
C92 H92A 0.9500 .
C93 C94 1.407(3) .
C93 H93A 0.9500 .
C94 C95 1.391(3) .
C95 H95A 0.9500 .
C100 C101 1.501(3) .
C100 H10B 0.9900 .
C100 H10C 0.9900 .
C101 C102 1.412(3) .
C102 C103 1.362(3) .
C102 H10D 0.9500 .
C103 C104 1.399(3) .
C103 H10E 0.9500 .
C104 C105 1.397(3) .
C105 H10F 0.9500 .
C110 C115 1.516(3) .
C110 C111 1.517(3) .
C110 H11B 1.0000 .
C111 C112 1.524(3) .
C111 H11C 0.9900 .
C111 H11D 0.9900 .
C112 C113 1.510(3) .
C112 H11E 0.9900 .
C112 H11F 0.9900 .
C113 C114 1.510(3) .
C113 H11G 0.9900 .
C113 H11H 0.9900 .
C114 C115 1.528(3) .
C114 H11I 0.9900 .
C114 H11J 0.9900 .
C115 H11K 0.9900 .
C115 H11L 0.9900 .
C120 C121 1.518(7) .
C120 C125 1.522(7) .
C120 H120 1.0000 .
C121 C122 1.523(7) .
C121 H12A 0.9900 .
C121 H12B 0.9900 .
C122 C123 1.521(7) .
C122 H12C 0.9900 .
C122 H12D 0.9900 .
C123 C124 1.501(8) .
C123 H12E 0.9900 .
C123 H12F 0.9900 .
C124 C125 1.534(7) .
C124 H12G 0.9900 .
C124 H12H 0.9900 .
C125 H12I 0.9900 .
C125 H12J 0.9900 .
C12A C12B 1.517(7) .
C12A C12F 1.526(6) .
C12A H1AB 1.0000 .
C12B C12C 1.522(6) .
C12B H1AC 0.9900 .
C12B H1AD 0.9900 .
C12C C12D 1.514(6) .
C12C H1AE 0.9900 .
C12C H1AF 0.9900 .
C12D C12E 1.496(7) .
C12D H1AG 0.9900 .
C12D H1AH 0.9900 .
C12E C12F 1.530(6) .
C12E H1AI 0.9900 .
C12E H1AJ 0.9900 .
C12F H1AK 0.9900 .
C12F H1AL 0.9900 .
C130 C131 1.516(3) .
C130 C135 1.520(3) .
C130 H13B 1.0000 .
C131 C132 1.522(4) .
C131 H13C 0.9900 .
C131 H13D 0.9900 .
C132 C133 1.508(4) .
C132 H13E 0.9900 .
C132 H13F 0.9900 .
C133 C134 1.511(4) .
C133 H13G 0.9900 .
C133 H13H 0.9900 .
C134 C135 1.520(4) .
C134 H13I 0.9900 .
C134 H13J 0.9900 .
C135 H13K 0.9900 .
C135 H13L 0.9900 .
S1 O3 1.409(4) .
S1 O1 1.435(4) .
S1 O2 1.443(4) .
S1 C1 1.811(4) .
C1 F1 1.313(5) .
C1 F3 1.326(5) .
C1 F2 1.338(5) .
S1B O3B 1.401(6) .
S1B O1B 1.425(6) .
S1B O2B 1.451(6) .
S1B C1B 1.820(6) .
C1B F1B 1.321(7) .
C1B F3B 1.331(7) .
C1B F2B 1.336(7) .
S2 O5 1.412(6) .
S2 O6 1.427(6) .
S2 O4 1.461(6) .
S2 C2 1.786(7) .
C2 F6 1.311(8) .
C2 F4 1.323(8) .
C2 F5 1.342(9) .
S2B O6B 1.378(7) .
S2B O5B 1.387(7) .
S2B O4B 1.491(7) .
S2B C2B 1.764(8) .
C2B F6B 1.308(8) .
C2B F5B 1.319(10) .
C2B F4B 1.321(8) .
S2C O5C 1.429(6) .
S2C O6C 1.432(6) .
S2C O4C 1.453(6) .
S2C C2C 1.752(7) .
C2C F6C 1.308(8) .
C2C F4C 1.337(8) .
C2C F5C 1.387(9) .
C10 C15 1.375(6) .
C10 C11 1.450(6) .
C10 H10A 0.9500 .
C11 C12 1.383(6) .
C11 H11A 0.9500 .
C12 C13 1.402(5) .
C12 H12Z 0.9500 .
C13 C14 1.365(5) .
C13 H13A 0.9500 .
C14 C15 1.271(6) .
C14 H14A 0.9500 .
C15 H15A 0.9500 .
C10B C15B 1.392(12) .
C10B C11B 1.441(12) .
C10B H10X 0.9500 .
C11B C12Y 1.397(11) .
C11B H11X 0.9500 .
C12Y C13B 1.403(10) .
C12Y H12Y 0.9500 .
C13B C14B 1.369(10) .
C13B H13X 0.9500 .
C14B C15B 1.285(11) .
C14B H14X 0.9500 .
C15B H15X 0.9500 .
C16 C17 1.365(6) .
C16 C18 1.421(13) 3_556
C16 H16 0.9500 .
C17 C18 1.338(7) .
C17 H17 0.9500 .
C18 C16 1.421(13) 3_556
C18 H18 0.9500 .
C16B C17B 1.364(9) .
C16B C18B 1.37(3) 3_556
C16B H16X 0.9500 .
C17B C18B 1.329(10) .
C17B H17X 0.9500 .
C18B C16B 1.37(3) 3_556
C18B H18X 0.9500 .

loop_
_geom_hbond_atom_site_label_D
_geom_hbond_atom_site_label_H
_geom_hbond_atom_site_label_A
_geom_hbond_distance_DH
_geom_hbond_distance_HA
_geom_hbond_distance_DA
_geom_hbond_angle_DHA
_geom_hbond_site_symmetry_A
N5 H5 O5 0.85(3) 2.08(3) 2.922(6) 168(3) .
N5 H5 O5B 0.85(3) 2.11(3) 2.887(8) 151(3) .
N5 H5 O5C 0.85(3) 2.19(3) 3.015(7) 162(3) .
N7 H7 N20 0.80(3) 2.03(3) 2.834(3) 176(3) .
N11 H11 O2 0.78(3) 2.29(3) 3.001(9) 151(3) .
N11 H11 O3B 0.78(3) 2.52(3) 3.257(18) 157(3) .
N11 H11 O2B 0.78(3) 2.62(3) 3.291(16) 146(3) .
N12 H12 N30 0.81(3) 2.00(3) 2.809(3) 175(3) .
N6 H6 O6C 0.91(3) 1.97(3) 2.838(10) 160(3) 2_545
N6 H6 O6 0.91(3) 1.99(3) 2.880(13) 167(3) 2_545
N6 H6 O6B 0.91(3) 2.41(3) 3.244(12) 153(3) 2_545
N6 H6 O4B 0.91(3) 2.42(3) 3.132(11) 136(2) 2_545
N13 H13 O1 0.90(3) 2.06(3) 2.947(11) 169(3) 2_645
N13 H13 O1B 0.90(3) 1.95(3) 2.833(17) 167(3) 2_645
